data_4116162
loop_
_publ_author_name
'David A. Evans'
'Tomislav Rovis'
'Marisa C. Kozlowski'
'C. Wade Downey'
'Jason S. Tedrow'

_publ_section_title
;
 Enantioselective Lewis Acid Catalyzed Michael Reactions of Alkylidene
 Malonates. Catalysis by C2-Symmetric Bis(oxazoline) Copper(II) Complexes
 in the Synthesis of Chiral, Differentiated Glutarate Esters
;
_journal_name_full 'Journal of the American Chemical Society'
_journal_page_first 9134
_journal_page_last 9142
_journal_paper_doi 10.1021/ja002246+
_journal_volume 122
_journal_year 2000
_chemical_formula_sum 'C33 H34 Cu F12 N2 O6 Sb'
_chemical_formula_weight 967.91
_chemical_name_systematic
; 

 ? 

;
_space_group_IT_number 19
_symmetry_cell_setting orthorhombic
_symmetry_space_group_name_Hall 'P 2ac 2ab'
_symmetry_space_group_name_H-M 'P 21 21 21'
_atom_sites_solution_hydrogens geom
_atom_sites_solution_primary direct
_atom_sites_solution_secondary difmap
_audit_creation_method SHELXL-97
_cell_angle_alpha 90.00
_cell_angle_beta 90.00
_cell_angle_gamma 90.00
_cell_formula_units_Z 4
_cell_length_a 10.3851(6)
_cell_length_b 14.4993(9)
_cell_length_c 27.0817(17)
_cell_measurement_temperature 213(2)
_cell_volume 4077.9(4)
_computing_cell_refinement 'Bruker SMART'
_computing_data_collection 'Bruker SMART'
_computing_data_reduction 'Bruker SHELXTL'
_computing_molecular_graphics 'Bruker SHELXTL'
_computing_publication_material 'Bruker SHELXTL'
_computing_structure_refinement 'SHELXL-97 (Sheldrick, 1997)'
_computing_structure_solution 'SHELXS-97 (Sheldrick, 1990)'
_diffrn_ambient_temperature 213(2)
_diffrn_measured_fraction_theta_full 0.992
_diffrn_measured_fraction_theta_max 0.992
_diffrn_measurement_device_type 'CCD area detector'
_diffrn_measurement_method 'phi and omega scans'
_diffrn_radiation_monochromator graphite
_diffrn_radiation_source 'fine-focus sealed tube'
_diffrn_radiation_type MoK\a
_diffrn_radiation_wavelength 0.71073
_diffrn_reflns_av_R_equivalents 0.1213
_diffrn_reflns_av_sigmaI/netI 0.1249
_diffrn_reflns_limit_h_max 13
_diffrn_reflns_limit_h_min -10
_diffrn_reflns_limit_k_max 16
_diffrn_reflns_limit_k_min -19
_diffrn_reflns_limit_l_max 35
_diffrn_reflns_limit_l_min -36
_diffrn_reflns_number 27118
_diffrn_reflns_theta_full 28.31
_diffrn_reflns_theta_max 28.31
_diffrn_reflns_theta_min 1.50
_exptl_absorpt_coefficient_mu 1.280
_exptl_absorpt_correction_T_max 0.2858
_exptl_absorpt_correction_T_min 0.2109
_exptl_absorpt_correction_type empirical
_exptl_crystal_colour blue
_exptl_crystal_density_diffrn 1.577
_exptl_crystal_description chunk
_exptl_crystal_F_000 1928
_exptl_crystal_size_max 0.8
_exptl_crystal_size_mid 1.0
_exptl_crystal_size_min 1.0
_refine_diff_density_max 1.228
_refine_diff_density_min -0.791
_refine_diff_density_rms 0.163
_refine_ls_abs_structure_details 'Flack H D (1983), Acta Cryst. A39, 876-881'
_refine_ls_abs_structure_Flack 0.01(3)
_refine_ls_extinction_method none
_refine_ls_goodness_of_fit_ref 1.093
_refine_ls_hydrogen_treatment mixed
_refine_ls_matrix_type full
_refine_ls_number_parameters 505
_refine_ls_number_reflns 9920
_refine_ls_number_restraints 0
_refine_ls_restrained_S_all 1.093
_refine_ls_R_factor_all 0.1274
_refine_ls_R_factor_gt 0.0710
_refine_ls_shift/su_max 0.000
_refine_ls_shift/su_mean 0.000
_refine_ls_structure_factor_coef Fsqd
_refine_ls_weighting_details 'calc w=1/[\s^2^(Fo^2^)+(0.0528P)^2^+14.9002P] where P=(Fo^2^+2Fc^2^)/3'
_refine_ls_weighting_scheme calc
_refine_ls_wR_factor_gt 0.1403
_refine_ls_wR_factor_ref 0.1633
_reflns_number_gt 6600
_reflns_number_total 9920
_reflns_threshold_expression >2sigma(I)
_cod_data_source_file ja0022462B_3.cif
_cod_data_source_block cwd15t
_cod_database_code 4116162

loop_
_symmetry_equiv_pos_as_xyz
'x, y, z'
'-x+1/2, -y, z+1/2'
'-x, y+1/2, -z+1/2'
'x+1/2, -y+1/2, -z'

loop_
_atom_site_label
_atom_site_type_symbol
_atom_site_fract_x
_atom_site_fract_y
_atom_site_fract_z
_atom_site_U_iso_or_equiv
_atom_site_adp_type
_atom_site_occupancy
_atom_site_symmetry_multiplicity
_atom_site_calc_flag
_atom_site_refinement_flags
Sb1 Sb 0.16480(6) 0.50349(5) 0.06480(2) 0.03091(15) Uani 1 1 d .
Sb2 Sb -0.52756(8) 0.32708(6) 0.18630(3) 0.0483(2) Uani 1 1 d .
Cu1 Cu -0.17587(12) 0.43001(7) 0.14570(4) 0.0261(3) Uani 1 1 d .
F5 F 0.0484(6) 0.5002(5) 0.1185(2) 0.0458(14) Uani 1 1 d .
F4 F 0.2755(7) 0.5072(6) 0.0109(2) 0.0592(18) Uani 1 1 d .
F3 F 0.0284(7) 0.4778(5) 0.0223(3) 0.068(2) Uani 1 1 d .
N2 N -0.2665(7) 0.4328(6) 0.0816(3) 0.0266(17) Uani 1 1 d .
F2 F 0.1928(9) 0.3771(4) 0.0714(3) 0.073(2) Uani 1 1 d .
F11 F -0.4904(8) 0.2008(5) 0.1837(4) 0.084(3) Uani 1 1 d .
F10 F -0.3500(6) 0.3534(4) 0.1832(3) 0.0561(18) Uani 1 1 d .
F9 F -0.5329(10) 0.3324(7) 0.1174(3) 0.093(3) Uani 1 1 d .
F8 F -0.7023(9) 0.3019(10) 0.1907(4) 0.127(4) Uani 1 1 d .
F1 F 0.3014(7) 0.5310(6) 0.1064(3) 0.073(2) Uani 1 1 d .
F7 F -0.5134(10) 0.3266(7) 0.2547(3) 0.097(3) Uani 1 1 d .
O4 O -0.0844(7) 0.4374(5) 0.2106(2) 0.0327(16) Uani 1 1 d .
O5 O -0.2691(7) 0.5427(4) 0.1658(2) 0.0332(17) Uani 1 1 d .
C18 C -0.1666(14) 0.7186(7) 0.0586(4) 0.047(3) Uani 1 1 d .
H18A H -0.0804 0.7372 0.0623 0.056 Uiso 1 1 calc R
F12 F -0.5559(9) 0.4553(6) 0.1907(3) 0.092(3) Uani 1 1 d .
O2 O -0.3491(8) 0.3731(5) 0.0126(3) 0.0452(19) Uani 1 1 d .
N1 N -0.0831(7) 0.3161(6) 0.1291(3) 0.0275(17) Uani 1 1 d .
C16 C -0.3233(10) 0.5997(6) 0.0600(3) 0.030(2) Uani 1 1 d .
C10 C -0.1863(11) 0.2791(6) 0.0471(3) 0.032(2) Uani 1 1 d .
C15 C -0.3675(9) 0.5002(7) 0.0674(4) 0.036(2) Uani 1 1 d .
H15A H -0.4357 0.4994 0.0929 0.043 Uiso 1 1 calc R
C17 C -0.1962(10) 0.6265(7) 0.0643(4) 0.035(2) Uani 1 1 d .
H17A H -0.1313 0.5830 0.0709 0.042 Uiso 1 1 calc R
C13 C -0.2627(9) 0.3684(7) 0.0497(4) 0.028(2) Uani 1 1 d .
F6 F 0.1316(7) 0.6296(4) 0.0587(3) 0.061(2) Uani 1 1 d .
C19 C -0.2566(14) 0.7838(10) 0.0480(5) 0.054(4) Uani 1 1 d .
H19A H -0.2342 0.8463 0.0446 0.065 Uiso 1 1 calc R
C7 C 0.0152(9) 0.2735(7) 0.1612(4) 0.031(2) Uani 1 1 d .
H7A H 0.0786 0.3205 0.1718 0.038 Uiso 1 1 calc R
C20 C -0.3852(14) 0.7536(9) 0.0423(4) 0.056(4) Uani 1 1 d .
H20A H -0.4493 0.7966 0.0339 0.067 Uiso 1 1 calc R
C8 C 0.0800(9) 0.2034(7) 0.1251(4) 0.036(2) Uani 1 1 d .
H8A H 0.1653 0.2249 0.1148 0.043 Uiso 1 1 calc R
H8B H 0.0884 0.1424 0.1404 0.043 Uiso 1 1 calc R
C11 C -0.2765(13) 0.1991(8) 0.0514(5) 0.051(3) Uani 1 1 d .
H11A H -0.3189 0.2008 0.0833 0.076 Uiso 1 1 calc R
H11B H -0.2285 0.1420 0.0483 0.076 Uiso 1 1 calc R
H11C H -0.3406 0.2026 0.0254 0.076 Uiso 1 1 calc R
C6 C -0.0424(13) 0.2261(7) 0.2060(4) 0.042(3) Uani 1 1 d .
C21 C -0.4175(11) 0.6639(8) 0.0487(3) 0.039(2) Uani 1 1 d .
H21A H -0.5038 0.6452 0.0455 0.047 Uiso 1 1 calc R
O3 O -0.0564(7) 0.4842(5) 0.2874(2) 0.0383(18) Uani 1 1 d .
O1 O -0.0096(7) 0.2009(5) 0.0832(3) 0.045(2) Uani 1 1 d .
C4 C -0.0170(14) 0.1687(8) 0.2892(4) 0.052(3) Uani 1 1 d .
H4A H 0.0352 0.1597 0.3172 0.062 Uiso 1 1 calc R
O6 O -0.3902(9) 0.6263(5) 0.2157(3) 0.053(2) Uani 1 1 d .
C24 C -0.2542(10) 0.5155(6) 0.2530(3) 0.031(2) Uani 1 1 d .
C5 C 0.0334(13) 0.2135(7) 0.2480(4) 0.047(3) Uani 1 1 d .
H5A H 0.1186 0.2352 0.2485 0.056 Uiso 1 1 calc R
C25 C -0.3059(10) 0.5640(7) 0.2073(3) 0.032(2) Uani 1 1 d .
C12 C -0.1181(11) 0.2761(8) -0.0031(4) 0.042(3) Uani 1 1 d .
H12A H -0.0687 0.2196 -0.0058 0.064 Uiso 1 1 calc R
H12B H -0.0608 0.3287 -0.0060 0.064 Uiso 1 1 calc R
H12C H -0.1818 0.2783 -0.0293 0.064 Uiso 1 1 calc R
C1 C -0.1662(11) 0.1922(7) 0.2061(4) 0.043(3) Uani 1 1 d .
H1A H -0.2174 0.1978 0.1777 0.052 Uiso 1 1 calc R
C2 C -0.2165(14) 0.1494(9) 0.2483(5) 0.064(4) Uani 1 1 d .
H2A H -0.3022 0.1286 0.2484 0.076 Uiso 1 1 calc R
C9 C -0.0922(11) 0.2716(7) 0.0892(4) 0.037(2) Uani 1 1 d .
C29 C -0.3536(11) 0.4979(10) 0.3845(4) 0.051(3) Uani 1 1 d .
H29A H -0.3953 0.5554 0.3855 0.062 Uiso 1 1 calc R
C27 C -0.3316(13) 0.5152(7) 0.2939(3) 0.043(3) Uani 1 1 d .
H27A H -0.4051 0.5530 0.2930 0.052 Uiso 1 1 calc R
C23 C -0.1269(10) 0.4738(7) 0.2479(4) 0.034(2) Uani 1 1 d .
C28 C -0.3105(10) 0.4615(8) 0.3392(3) 0.038(2) Uani 1 1 d .
C26 C -0.4513(16) 0.6658(9) 0.1720(4) 0.073(5) Uani 1 1 d .
H26A H -0.5124 0.7128 0.1820 0.110 Uiso 1 1 calc R
H26B H -0.4960 0.6177 0.1540 0.110 Uiso 1 1 calc R
H26C H -0.3861 0.6932 0.1510 0.110 Uiso 1 1 calc R
C22 C 0.0662(13) 0.4434(9) 0.2887(5) 0.061(4) Uani 1 1 d .
H22A H 0.1066 0.4562 0.3202 0.092 Uiso 1 1 calc R
H22B H 0.1187 0.4686 0.2623 0.092 Uiso 1 1 calc R
H22C H 0.0579 0.3773 0.2844 0.092 Uiso 1 1 calc R
C3 C -0.1417(14) 0.1376(9) 0.2896(5) 0.063(4) Uani 1 1 d .
H3A H -0.1756 0.1085 0.3178 0.076 Uiso 1 1 calc R
C14 C -0.4219(12) 0.4566(8) 0.0200(5) 0.054(3) Uani 1 1 d .
H14A H -0.5137 0.4427 0.0238 0.064 Uiso 1 1 calc R
H14B H -0.4111 0.4984 -0.0082 0.064 Uiso 1 1 calc R
C33 C -0.2584(14) 0.3739(8) 0.3392(5) 0.056(4) Uani 1 1 d .
H33A H -0.2337 0.3471 0.3090 0.068 Uiso 1 1 calc R
C30 C -0.3344(14) 0.4490(10) 0.4266(4) 0.059(3) Uani 1 1 d .
H30A H -0.3613 0.4749 0.4567 0.071 Uiso 1 1 calc R
C32 C -0.2417(12) 0.3250(10) 0.3821(4) 0.053(3) Uani 1 1 d .
H32A H -0.2062 0.2654 0.3812 0.063 Uiso 1 1 calc R
C31 C -0.2779(15) 0.3643(12) 0.4273(5) 0.077(5) Uani 1 1 d .
H31A H -0.2636 0.3331 0.4572 0.092 Uiso 1 1 calc R

loop_
_atom_site_aniso_label
_atom_site_aniso_U_11
_atom_site_aniso_U_22
_atom_site_aniso_U_33
_atom_site_aniso_U_23
_atom_site_aniso_U_13
_atom_site_aniso_U_12
Sb1 0.0328(3) 0.0294(3) 0.0305(3) 0.0015(3) -0.0007(3) 0.0008(3)
Sb2 0.0330(4) 0.0664(5) 0.0455(4) 0.0197(4) -0.0005(4) -0.0027(4)
Cu1 0.0335(6) 0.0206(5) 0.0242(5) 0.0011(4) 0.0016(5) 0.0016(5)
F5 0.058(4) 0.041(3) 0.038(3) -0.002(3) 0.015(3) -0.006(4)
F4 0.064(4) 0.059(4) 0.054(4) 0.002(4) 0.029(3) 0.007(4)
F3 0.055(4) 0.086(6) 0.065(4) -0.030(4) -0.030(4) 0.013(4)
N2 0.027(4) 0.028(4) 0.025(4) -0.005(3) -0.003(3) 0.003(3)
F2 0.111(7) 0.032(4) 0.074(5) 0.008(3) 0.033(5) 0.009(4)
F11 0.090(6) 0.049(5) 0.112(7) 0.028(4) -0.024(6) -0.028(4)
F10 0.034(3) 0.042(4) 0.092(5) 0.015(4) 0.012(4) -0.011(3)
F9 0.127(8) 0.110(7) 0.042(4) 0.006(5) -0.009(5) 0.003(7)
F8 0.060(6) 0.217(14) 0.105(7) 0.040(9) -0.010(6) -0.004(7)
F1 0.050(5) 0.098(7) 0.071(5) -0.005(4) -0.019(4) -0.014(4)
F7 0.116(7) 0.133(8) 0.041(4) 0.034(5) -0.002(4) -0.037(7)
O4 0.042(4) 0.032(4) 0.024(3) 0.003(3) 0.009(3) 0.011(3)
O5 0.054(5) 0.019(3) 0.027(3) 0.002(3) 0.014(3) 0.008(3)
C18 0.076(8) 0.035(6) 0.029(5) 0.012(4) -0.009(7) -0.011(6)
F12 0.115(7) 0.085(6) 0.075(5) 0.016(5) -0.001(6) 0.063(5)
O2 0.050(5) 0.039(4) 0.046(4) -0.017(3) -0.018(4) 0.006(4)
N1 0.028(4) 0.027(4) 0.028(4) 0.001(3) -0.006(3) -0.003(4)
C16 0.041(6) 0.032(5) 0.017(4) -0.003(4) 0.004(5) 0.021(5)
C10 0.038(6) 0.030(5) 0.029(5) -0.006(4) -0.003(5) 0.006(5)
C15 0.047(6) 0.027(4) 0.035(5) -0.013(5) -0.011(4) 0.012(5)
C17 0.040(6) 0.036(5) 0.029(5) 0.004(4) 0.003(5) 0.004(4)
C13 0.020(5) 0.035(6) 0.030(5) -0.011(4) 0.002(4) -0.005(4)
F6 0.083(6) 0.029(3) 0.071(5) 0.007(3) 0.017(4) 0.012(3)
C19 0.079(11) 0.051(8) 0.034(7) 0.018(6) 0.007(6) 0.016(7)
C7 0.023(5) 0.027(5) 0.045(6) 0.007(4) -0.003(4) 0.017(4)
C20 0.067(9) 0.058(8) 0.043(7) 0.018(6) 0.001(6) 0.035(7)
C8 0.018(5) 0.039(6) 0.051(6) 0.003(5) 0.009(5) 0.006(4)
C11 0.066(8) 0.027(6) 0.059(8) -0.006(5) -0.004(7) -0.012(5)
C6 0.061(8) 0.028(6) 0.037(6) 0.002(4) 0.002(6) 0.011(5)
C21 0.041(6) 0.048(7) 0.028(5) 0.004(5) 0.007(4) 0.005(6)
O3 0.044(5) 0.037(4) 0.033(4) 0.002(3) -0.009(3) 0.004(3)
O1 0.044(5) 0.043(4) 0.050(4) -0.005(3) 0.000(4) 0.017(4)
C4 0.072(9) 0.047(7) 0.036(6) 0.009(5) -0.009(6) 0.019(7)
O6 0.079(6) 0.050(5) 0.031(4) -0.002(3) 0.003(4) 0.041(4)
C24 0.049(6) 0.022(6) 0.021(4) 0.003(4) -0.009(4) -0.005(4)
C5 0.057(7) 0.038(6) 0.046(6) -0.007(5) -0.005(6) 0.014(6)
C25 0.041(6) 0.035(5) 0.019(4) 0.000(4) 0.003(4) 0.017(5)
C12 0.035(6) 0.044(7) 0.048(6) -0.026(5) 0.003(5) 0.007(5)
C1 0.036(6) 0.043(6) 0.051(6) 0.015(5) 0.005(6) 0.007(6)
C2 0.061(8) 0.058(9) 0.072(9) 0.041(7) 0.024(7) 0.012(7)
C9 0.044(7) 0.035(6) 0.033(6) 0.006(4) 0.009(5) 0.011(5)
C29 0.059(8) 0.066(7) 0.030(5) -0.009(6) 0.008(5) 0.013(8)
C27 0.063(7) 0.033(6) 0.033(5) -0.004(4) 0.011(5) 0.007(6)
C23 0.036(6) 0.032(6) 0.034(5) 0.007(4) 0.000(4) 0.002(4)
C28 0.033(6) 0.052(6) 0.028(5) 0.008(4) 0.003(4) -0.002(5)
C26 0.131(13) 0.054(8) 0.036(6) 0.004(6) -0.003(7) 0.056(9)
C22 0.061(9) 0.058(8) 0.064(8) 0.000(7) -0.036(7) -0.005(7)
C3 0.065(10) 0.063(9) 0.062(8) 0.035(7) 0.016(7) 0.029(7)
C14 0.053(8) 0.048(7) 0.060(8) -0.012(6) -0.036(6) 0.002(6)
C33 0.090(10) 0.036(7) 0.043(7) 0.002(5) 0.021(7) 0.004(6)
C30 0.073(9) 0.082(9) 0.022(5) 0.001(5) 0.013(6) 0.001(8)
C32 0.061(8) 0.052(8) 0.046(7) 0.023(6) 0.002(6) -0.003(7)
C31 0.084(11) 0.108(14) 0.039(8) 0.021(8) 0.008(7) -0.015(10)

loop_
_atom_type_symbol
_atom_type_description
_atom_type_scat_dispersion_real
_atom_type_scat_dispersion_imag
_atom_type_scat_source
C C 0.0033 0.0016 'International Tables Vol C Tables 4.2.6.8 and 6.1.1.4'
H H 0.0000 0.0000 'International Tables Vol C Tables 4.2.6.8 and 6.1.1.4'
N N 0.0061 0.0033 'International Tables Vol C Tables 4.2.6.8 and 6.1.1.4'
O O 0.0106 0.0060 'International Tables Vol C Tables 4.2.6.8 and 6.1.1.4'
F F 0.0171 0.0103 'International Tables Vol C Tables 4.2.6.8 and 6.1.1.4'
Cu Cu 0.3201 1.2651 'International Tables Vol C Tables 4.2.6.8 and 6.1.1.4'
Sb Sb -0.5866 1.5461 'International Tables Vol C Tables 4.2.6.8 and 6.1.1.4'

loop_
_geom_angle_atom_site_label_1
_geom_angle_atom_site_label_2
_geom_angle_atom_site_label_3
_geom_angle
F1 Sb1 F4 89.8(3)
F1 Sb1 F3 178.9(4)
F4 Sb1 F3 89.5(3)
F1 Sb1 F2 91.9(4)
F4 Sb1 F2 90.4(3)
F3 Sb1 F2 88.9(4)
F1 Sb1 F6 89.1(4)
F4 Sb1 F6 90.9(3)
F3 Sb1 F6 90.0(3)
F2 Sb1 F6 178.3(4)
F1 Sb1 F5 91.6(3)
F4 Sb1 F5 178.5(3)
F3 Sb1 F5 89.1(3)
F2 Sb1 F5 90.1(3)
F6 Sb1 F5 88.6(3)
F8 Sb2 F7 90.8(5)
F8 Sb2 F9 92.5(5)
F7 Sb2 F9 176.4(4)
F8 Sb2 F11 90.6(5)
F7 Sb2 F11 91.0(5)
F9 Sb2 F11 90.5(4)
F8 Sb2 F10 178.8(4)
F7 Sb2 F10 88.1(4)
F9 Sb2 F10 88.7(4)
F11 Sb2 F10 89.7(3)
F8 Sb2 F12 92.2(5)
F7 Sb2 F12 87.3(4)
F9 Sb2 F12 91.0(4)
F11 Sb2 F12 176.8(4)
F10 Sb2 F12 87.5(4)
N1 Cu1 N2 92.8(3)
N1 Cu1 O5 177.3(3)
N2 Cu1 O5 89.5(3)
N1 Cu1 O4 90.8(3)
N2 Cu1 O4 175.7(3)
O5 Cu1 O4 87.0(3)
N1 Cu1 F10 94.5(3)
N2 Cu1 F10 91.3(3)
O5 Cu1 F10 84.0(3)
O4 Cu1 F10 90.6(3)
C13 N2 C15 109.2(8)
C13 N2 Cu1 124.5(7)
C15 N2 Cu1 125.3(6)
Sb2 F10 Cu1 150.0(4)
C23 O4 Cu1 125.3(7)
C25 O5 Cu1 127.8(6)
C19 C18 C17 122.9(13)
C13 O2 C14 106.9(7)
C9 N1 C7 110.1(8)
C9 N1 Cu1 126.1(7)
C7 N1 Cu1 123.7(6)
C17 C16 C21 120.4(10)
C17 C16 C15 122.8(8)
C21 C16 C15 116.8(10)
C11 C10 C9 107.0(9)
C11 C10 C13 109.3(9)
C9 C10 C13 111.5(8)
C11 C10 C12 109.6(9)
C9 C10 C12 111.7(9)
C13 C10 C12 107.7(8)
N2 C15 C16 116.3(8)
N2 C15 C14 101.9(8)
C16 C15 C14 112.9(9)
C18 C17 C16 118.4(10)
N2 C13 O2 116.6(9)
N2 C13 C10 132.2(9)
O2 C13 C10 110.9(8)
C18 C19 C20 117.2(13)
N1 C7 C6 112.8(8)
N1 C7 C8 101.5(8)
C6 C7 C8 112.1(8)
C21 C20 C19 121.1(11)
O1 C8 C7 103.1(7)
C1 C6 C5 118.6(11)
C1 C6 C7 122.1(10)
C5 C6 C7 119.2(11)
C20 C21 C16 119.9(11)
C23 O3 C22 118.6(9)
C9 O1 C8 107.0(8)
C3 C4 C5 120.9(11)
C25 O6 C26 115.6(8)
C27 C24 C23 127.4(9)
C27 C24 C25 116.9(9)
C23 C24 C25 115.7(8)
C4 C5 C6 120.2(13)
O5 C25 O6 123.6(9)
O5 C25 C24 121.3(9)
O6 C25 C24 115.1(8)
C6 C1 C2 120.5(11)
C3 C2 C1 120.6(13)
N1 C9 O1 116.4(10)
N1 C9 C10 131.3(9)
O1 C9 C10 112.2(9)
C30 C29 C28 119.3(12)
C24 C27 C28 126.1(11)
O4 C23 O3 121.7(9)
O4 C23 C24 125.7(9)
O3 C23 C24 112.4(9)
C33 C28 C29 118.1(10)
C33 C28 C27 123.1(10)
C29 C28 C27 118.7(10)
C2 C3 C4 119.2(12)
O2 C14 C15 105.5(8)
C32 C33 C28 121.6(12)
C29 C30 C31 123.0(11)
C33 C32 C31 119.7(13)
C30 C31 C32 118.1(12)

loop_
_geom_bond_atom_site_label_1
_geom_bond_atom_site_label_2
_geom_bond_distance
Sb1 F1 1.854(7)
Sb1 F4 1.858(6)
Sb1 F3 1.862(6)
Sb1 F2 1.864(6)
Sb1 F6 1.868(6)
Sb1 F5 1.891(5)
Sb2 F8 1.855(10)
Sb2 F7 1.858(7)
Sb2 F9 1.870(7)
Sb2 F11 1.872(8)
Sb2 F10 1.885(6)
Sb2 F12 1.886(8)
Cu1 N1 1.965(8)
Cu1 N2 1.975(7)
Cu1 O5 1.976(6)
Cu1 O4 2.000(7)
Cu1 F10 2.354(6)
N2 C13 1.273(12)
N2 C15 1.484(12)
O4 C23 1.222(12)
O5 C25 1.228(10)
C18 C19 1.359(17)
C18 C17 1.379(14)
O2 C13 1.347(12)
O2 C14 1.441(13)
N1 C9 1.262(13)
N1 C7 1.478(11)
C16 C17 1.381(15)
C16 C21 1.384(13)
C16 C15 1.528(14)
C10 C11 1.496(15)
C10 C9 1.504(15)
C10 C13 1.520(14)
C10 C12 1.534(14)
C15 C14 1.538(13)
C19 C20 1.414(19)
C7 C6 1.517(14)
C7 C8 1.563(13)
C20 C21 1.356(17)
C8 O1 1.468(13)
C6 C1 1.376(17)
C6 C5 1.394(16)
O3 C23 1.305(12)
O3 C22 1.405(14)
O1 C9 1.346(12)
C4 C3 1.372(19)
C4 C5 1.394(16)
O6 C25 1.278(11)
O6 C26 1.459(13)
C24 C27 1.369(14)
C24 C23 1.461(14)
C24 C25 1.521(12)
C1 C2 1.402(15)
C2 C3 1.371(19)
C29 C30 1.359(16)
C29 C28 1.408(14)
C27 C28 1.470(13)
C28 C33 1.379(16)
C33 C32 1.374(16)
C30 C31 1.36(2)
C32 C31 1.402(19)

loop_
_geom_torsion_atom_site_label_1
_geom_torsion_atom_site_label_2
_geom_torsion_atom_site_label_3
_geom_torsion_atom_site_label_4
_geom_torsion
N1 Cu1 N2 C13 7.5(8)
O5 Cu1 N2 C13 -171.0(8)
O4 Cu1 N2 C13 155(4)
F10 Cu1 N2 C13 -87.1(8)
N1 Cu1 N2 C15 175.1(8)
O5 Cu1 N2 C15 -3.4(8)
O4 Cu1 N2 C15 -37(4)
F10 Cu1 N2 C15 80.5(8)
F8 Sb2 F10 Cu1 -127(23)
F7 Sb2 F10 Cu1 -143.2(8)
F9 Sb2 F10 Cu1 35.2(8)
F11 Sb2 F10 Cu1 125.7(8)
F12 Sb2 F10 Cu1 -55.9(8)
N1 Cu1 F10 Sb2 -120.3(8)
N2 Cu1 F10 Sb2 -27.3(8)
O5 Cu1 F10 Sb2 62.0(8)
O4 Cu1 F10 Sb2 148.9(8)
N1 Cu1 O4 C23 -152.1(8)
N2 Cu1 O4 C23 60(4)
O5 Cu1 O4 C23 26.4(8)
F10 Cu1 O4 C23 -57.6(8)
N1 Cu1 O5 C25 -2(7)
N2 Cu1 O5 C25 146.3(10)
O4 Cu1 O5 C25 -36.1(9)
F10 Cu1 O5 C25 54.9(9)
N2 Cu1 N1 C9 0.1(9)
O5 Cu1 N1 C9 148(6)
O4 Cu1 N1 C9 -177.6(9)
F10 Cu1 N1 C9 91.7(9)
N2 Cu1 N1 C7 176.0(7)
O5 Cu1 N1 C7 -36(7)
O4 Cu1 N1 C7 -1.7(7)
F10 Cu1 N1 C7 -92.4(7)
C13 N2 C15 C16 -122.1(9)
Cu1 N2 C15 C16 68.7(10)
C13 N2 C15 C14 1.1(11)
Cu1 N2 C15 C14 -168.0(7)
C17 C16 C15 N2 2.4(13)
C21 C16 C15 N2 -177.5(8)
C17 C16 C15 C14 -114.8(11)
C21 C16 C15 C14 65.3(11)
C19 C18 C17 C16 -1.4(16)
C21 C16 C17 C18 2.1(14)
C15 C16 C17 C18 -177.8(9)
C15 N2 C13 O2 -2.0(12)
Cu1 N2 C13 O2 167.3(7)
C15 N2 C13 C10 -174.9(10)
Cu1 N2 C13 C10 -5.7(16)
C14 O2 C13 N2 1.9(13)
C14 O2 C13 C10 176.3(9)
C11 C10 C13 N2 113.1(12)
C9 C10 C13 N2 -5.0(16)
C12 C10 C13 N2 -127.8(12)
C11 C10 C13 O2 -60.1(11)
C9 C10 C13 O2 -178.2(9)
C12 C10 C13 O2 58.9(11)
C17 C18 C19 C20 -0.6(18)
C9 N1 C7 C6 -109.6(10)
Cu1 N1 C7 C6 74.0(10)
C9 N1 C7 C8 10.6(10)
Cu1 N1 C7 C8 -165.9(6)
C18 C19 C20 C21 2.1(19)
N1 C7 C8 O1 -13.2(9)
C6 C7 C8 O1 107.5(9)
N1 C7 C6 C1 26.0(14)
C8 C7 C6 C1 -87.9(12)
N1 C7 C6 C5 -156.2(9)
C8 C7 C6 C5 89.9(11)
C19 C20 C21 C16 -1.5(17)
C17 C16 C21 C20 -0.6(14)
C15 C16 C21 C20 179.3(9)
C7 C8 O1 C9 12.0(10)
C3 C4 C5 C6 -0.9(18)
C1 C6 C5 C4 -1.0(16)
C7 C6 C5 C4 -178.9(10)
Cu1 O5 C25 O6 -163.2(8)
Cu1 O5 C25 C24 15.8(15)
C26 O6 C25 O5 5.9(17)
C26 O6 C25 C24 -173.2(11)
C27 C24 C25 O5 -154.7(10)
C23 C24 C25 O5 24.9(14)
C27 C24 C25 O6 24.4(14)
C23 C24 C25 O6 -156.0(10)
C5 C6 C1 C2 2.6(17)
C7 C6 C1 C2 -179.5(10)
C6 C1 C2 C3 -2.4(19)
C7 N1 C9 O1 -3.4(13)
Cu1 N1 C9 O1 172.9(7)
C7 N1 C9 C10 172.1(11)
Cu1 N1 C9 C10 -11.6(17)
C8 O1 C9 N1 -6.1(12)
C8 O1 C9 C10 177.5(8)
C11 C10 C9 N1 -104.9(13)
C13 C10 C9 N1 14.6(16)
C12 C10 C9 N1 135.1(12)
C11 C10 C9 O1 70.7(11)
C13 C10 C9 O1 -169.8(8)
C12 C10 C9 O1 -49.3(12)
C23 C24 C27 C28 -9.3(18)
C25 C24 C27 C28 170.2(10)
Cu1 O4 C23 O3 -172.9(6)
Cu1 O4 C23 C24 2.5(14)
C22 O3 C23 O4 -7.2(15)
C22 O3 C23 C24 176.8(9)
C27 C24 C23 O4 144.6(11)
C25 C24 C23 O4 -35.0(14)
C27 C24 C23 O3 -39.6(14)
C25 C24 C23 O3 140.8(9)
C30 C29 C28 C33 4.6(18)
C30 C29 C28 C27 -179.8(12)
C24 C27 C28 C33 -35.7(18)
C24 C27 C28 C29 149.0(11)
C1 C2 C3 C4 0(2)
C5 C4 C3 C2 1(2)
C13 O2 C14 C15 -0.9(13)
N2 C15 C14 O2 -0.1(12)
C16 C15 C14 O2 125.4(10)
C29 C28 C33 C32 -3.6(19)
C27 C28 C33 C32 -179.0(12)
C28 C29 C30 C31 -2(2)
C28 C33 C32 C31 0(2)
C29 C30 C31 C32 -2(2)
C33 C32 C31 C30 3(2)
